data_7041430
loop_
_publ_author_name
'Zhu, Xiaoquan'
'Su, Shaodong'
'Cao, Wenhai'
'Hu, Shengmin'
'Wen, Yuehong'
'Wu, Xintao'
'Sheng, Tianlu'

_publ_section_title
;
 Effects of Ru(ii/iii) redox on the Co(ii) coordination number and
 magnetic properties of 1D cyanide-bridged Co-Ru compounds.
;
_journal_issue 4
_journal_name_full 'Dalton transactions (Cambridge, England : 2003)'
_journal_page_first 1038
_journal_page_last 1041
_journal_paper_doi 10.1039/c6dt04397f
_journal_volume 46
_journal_year 2017
_chemical_formula_sum 'C40 H45 Co F6 N11 O8 P Ru S0'
_chemical_formula_weight 1112.84
_chemical_name_systematic
; 
 ? 
;
_space_group_IT_number 36
_symmetry_cell_setting orthorhombic
_symmetry_space_group_name_Hall 'C 2c -2'
_symmetry_space_group_name_H-M 'C m c 21'
_atom_sites_solution_hydrogens geom
_atom_sites_solution_primary direct
_atom_sites_solution_secondary difmap
_audit_creation_method SHELXL-97
_audit_update_record
;
2016-10-31 deposited with the CCDC.
2016-12-13 downloaded from the CCDC.
;
_cell_angle_alpha 90.00
_cell_angle_beta 90.00
_cell_angle_gamma 90.00
_cell_formula_units_Z 4
_cell_length_a 17.335(4)
_cell_length_b 14.154(4)
_cell_length_c 20.474(4)
_cell_measurement_reflns_used 6177
_cell_measurement_temperature 123(2)
_cell_measurement_theta_max 27.4855
_cell_measurement_theta_min 2.1064
_cell_volume 5023(2)
_computing_cell_refinement 'CrystalClear (Rigaku Inc., 2008)'
_computing_data_collection 'CrystalClear (Rigaku Inc., 2008)'
_computing_data_reduction 'CrystalClear (Rigaku Inc., 2008)'
_computing_molecular_graphics 'Bruker SHELXTL'
_computing_publication_material 'Bruker SHELXTL'
_computing_structure_refinement 'SHELXL-97 (Sheldrick, 2008)'
_computing_structure_solution 'SHELXS-97 (Sheldrick, 2008)'
_diffrn_ambient_temperature 123(2)
_diffrn_detector_area_resol_mean 28.5714
_diffrn_measured_fraction_theta_full 0.998
_diffrn_measured_fraction_theta_max 0.998
_diffrn_measurement_device_type Saturn724+
_diffrn_measurement_method CCD_Profile_fitting
_diffrn_radiation_monochromator graphite
_diffrn_radiation_source 'fine-focus sealed tube'
_diffrn_radiation_type MoK\a
_diffrn_radiation_wavelength 0.71073
_diffrn_reflns_av_R_equivalents 0.0718
_diffrn_reflns_av_sigmaI/netI 0.1145
_diffrn_reflns_limit_h_max 17
_diffrn_reflns_limit_h_min -22
_diffrn_reflns_limit_k_max 18
_diffrn_reflns_limit_k_min -18
_diffrn_reflns_limit_l_max 26
_diffrn_reflns_limit_l_min -26
_diffrn_reflns_number 19106
_diffrn_reflns_theta_full 27.49
_diffrn_reflns_theta_max 27.49
_diffrn_reflns_theta_min 2.11
_exptl_absorpt_coefficient_mu 0.743
_exptl_absorpt_correction_T_max 1.0000
_exptl_absorpt_correction_T_min 0.8353
_exptl_absorpt_correction_type multi-scan
_exptl_absorpt_process_details 'RIGAKU/MSC(2004), CrystalClear Version 1.3.6'
_exptl_crystal_colour blue
_exptl_crystal_density_diffrn 1.471
_exptl_crystal_density_method 'not measured'
_exptl_crystal_description Prism
_exptl_crystal_F_000 2264
_exptl_crystal_size_max 0.762
_exptl_crystal_size_mid 0.205
_exptl_crystal_size_min 0.180
_refine_diff_density_max 1.578
_refine_diff_density_min -0.947
_refine_diff_density_rms 0.153
_refine_ls_abs_structure_details 'Flack H D (1983), Acta Cryst. A39, 876-881'
_refine_ls_abs_structure_Flack 0.08(4)
_refine_ls_extinction_method none
_refine_ls_goodness_of_fit_ref 1.000
_refine_ls_hydrogen_treatment constr
_refine_ls_matrix_type full
_refine_ls_number_parameters 330
_refine_ls_number_reflns 5909
_refine_ls_number_restraints 17
_refine_ls_restrained_S_all 1.008
_refine_ls_R_factor_all 0.0777
_refine_ls_R_factor_gt 0.0676
_refine_ls_shift/su_max 0.003
_refine_ls_shift/su_mean 0.000
_refine_ls_structure_factor_coef Fsqd
_refine_ls_weighting_details 'calc w=1/[\s^2^(Fo^2^)+(0.1400P)^2^+1.8111P] where P=(Fo^2^+2Fc^2^)/3'
_refine_ls_weighting_scheme calc
_refine_ls_wR_factor_gt 0.1916
_refine_ls_wR_factor_ref 0.2046
_reflns_number_gt 4686
_reflns_number_total 5909
_reflns_threshold_expression >2sigma(I)
_cod_data_source_file c6dt04397f2.cif
_cod_data_source_block a
_cod_depositor_comments
;
The following automatic conversions were performed:

'_symmetry_cell_setting' value 'Orthorhombic' changed to
'orthorhombic' according to
/usr/data/users/saulius/crontab/automatic-downloads/rss-feeds/RSC/lib/dictionaries/cif_core.dic
dictionary named 'cif_core.dic' version 2.4.2 from 2011-04-26.

'_exptl_absorpt_correction_type' value 'Multi-scan' changed to
'multi-scan' according to
/usr/data/users/saulius/crontab/automatic-downloads/rss-feeds/RSC/lib/dictionaries/cif_core.dic
dictionary named 'cif_core.dic' version 2.4.2 from 2011-04-26.

Automatic conversion script
Id: cif_fix_values 4268 2015-11-12 08:31:59Z antanas 

 Adding full bibliography for 7041430--7041431.cif.
;
_cod_original_cell_volume 5023.6(19)
_cod_original_sg_symbol_H-M Cmc2(1)
_cod_database_code 7041430

loop_
_symmetry_equiv_pos_as_xyz
'x, y, z'
'-x, -y, z+1/2'
'x, -y, z+1/2'
'-x, y, z'
'x+1/2, y+1/2, z'
'-x+1/2, -y+1/2, z+1/2'
'x+1/2, -y+1/2, z+1/2'
'-x+1/2, y+1/2, z'

loop_
_atom_site_label
_atom_site_type_symbol
_atom_site_fract_x
_atom_site_fract_y
_atom_site_fract_z
_atom_site_U_iso_or_equiv
_atom_site_adp_type
_atom_site_occupancy
_atom_site_symmetry_multiplicity
_atom_site_calc_flag
_atom_site_refinement_flags
_atom_site_disorder_assembly
_atom_site_disorder_group
Ru1 Ru 0.0000 0.50544(4) 0.63481(5) 0.02012(17) Uani 1 2 d S . .
Co1 Co 0.0000 0.57964(7) 0.38373(8) 0.0275(3) Uani 1 2 d S . .
C1 C 0.0931(4) 0.3229(4) 0.6316(6) 0.0441(18) Uani 1 1 d . . .
H1A H 0.0614 0.3072 0.6666 0.053 Uiso 1 1 calc R . .
C2 C 0.1409(5) 0.2542(6) 0.6106(5) 0.055(2) Uani 1 1 d . . .
H2A H 0.1414 0.1955 0.6310 0.066 Uiso 1 1 calc R . .
C3 C 0.1868(5) 0.3669(6) 0.5356(4) 0.0434(18) Uani 1 1 d . . .
H3A H 0.2212 0.3868 0.5036 0.052 Uiso 1 1 calc R . .
C4 C 0.1902(5) 0.2728(5) 0.5575(4) 0.0391(17) Uani 1 1 d . . .
C5 C 0.1358(4) 0.4287(5) 0.5594(3) 0.0328(15) Uani 1 1 d . . .
H5A H 0.1347 0.4888 0.5410 0.039 Uiso 1 1 calc R . .
C6 C 0.2308(6) 0.1110(7) 0.5477(8) 0.089(4) Uani 1 1 d . . .
H6A H 0.1902 0.1033 0.5792 0.134 Uiso 1 1 calc R . .
H6B H 0.2790 0.0919 0.5667 0.134 Uiso 1 1 calc R . .
H6C H 0.2202 0.0727 0.5101 0.134 Uiso 1 1 calc R . .
C7 C 0.2918(7) 0.2339(10) 0.4808(5) 0.082(4) Uani 1 1 d . . .
H7A H 0.2890 0.3007 0.4727 0.123 Uiso 1 1 calc R . .
H7B H 0.2820 0.2002 0.4410 0.123 Uiso 1 1 calc R . .
H7C H 0.3423 0.2182 0.4967 0.123 Uiso 1 1 calc R . .
C8 C 0.0917(3) 0.6879(4) 0.6304(4) 0.0287(12) Uani 1 1 d . . .
H8A H 0.0629 0.6979 0.5927 0.034 Uiso 1 1 calc R . .
C9 C 0.1824(5) 0.6550(7) 0.7386(4) 0.050(2) Uani 1 1 d . . .
H9A H 0.2156 0.6390 0.7726 0.060 Uiso 1 1 calc R . .
C10 C 0.1406(5) 0.7590(5) 0.6525(4) 0.0410(18) Uani 1 1 d . . .
H10A H 0.1453 0.8147 0.6287 0.049 Uiso 1 1 calc R . .
C11 C 0.1833(5) 0.7475(6) 0.7109(4) 0.049(2) Uani 1 1 d . . .
C12 C 0.1311(4) 0.5901(5) 0.7137(3) 0.0343(15) Uani 1 1 d . . .
H12A H 0.1283 0.5316 0.7342 0.041 Uiso 1 1 calc R . .
C13 C 0.2229(8) 0.9143(8) 0.7105(6) 0.080(4) Uani 1 1 d . . .
H13A H 0.1837 0.9201 0.6776 0.120 Uiso 1 1 calc R . .
H13B H 0.2723 0.9286 0.6918 0.120 Uiso 1 1 calc R . .
H13C H 0.2123 0.9577 0.7454 0.120 Uiso 1 1 calc R . .
C14 C 0.2812(9) 0.7955(12) 0.7894(5) 0.119(7) Uani 1 1 d . . .
H14A H 0.2743 0.7308 0.8023 0.179 Uiso 1 1 calc R . .
H14B H 0.2727 0.8359 0.8264 0.179 Uiso 1 1 calc R . .
H14C H 0.3327 0.8043 0.7734 0.179 Uiso 1 1 calc R . .
C15 C -0.0691(6) 0.2935(5) 0.4037(4) 0.054(2) Uani 1 1 d . . .
H15A H -0.1158 0.2617 0.4079 0.065 Uiso 1 1 calc R . .
C16 C -0.0669(4) 0.3887(4) 0.3932(3) 0.0329(14) Uani 1 1 d . . .
C17 C 0.0000 0.2461(8) 0.4079(7) 0.071(5) Uani 1 2 d S . .
H17A H 0.0000 0.1809 0.4136 0.086 Uiso 1 2 calc SR . .
C18 C -0.1356(4) 0.4555(5) 0.3875(5) 0.0354(13) Uani 1 1 d . . .
C19 C 0.0000 0.4528(6) 0.7273(4) 0.0251(17) Uani 1 2 d S . .
C20 C 0.0000 0.5589(6) 0.5411(4) 0.0226(16) Uani 1 2 d S . .
C21 C 0.0000 0.7927(8) 0.4227(6) 0.059(3) Uani 1 2 d S . .
H21A H 0.0000 0.8530 0.4013 0.088 Uiso 1 2 d SR . .
H21B H -0.0452 0.7872 0.4495 0.088 Uiso 0.50 1 d PR . .
C22 C 0.0000 0.8706(15) 0.230(3) 0.206(18) Uani 1 2 d S . 1
C23 C -0.3141(12) 0.5762(14) 0.3785(13) 0.072(5) Uani 0.50 1 d P A 2
N1 N 0.0850(3) 0.6047(4) 0.6622(3) 0.0274(11) Uani 1 1 d . . .
N2 N 0.2234(5) 0.8200(7) 0.7354(4) 0.072(3) Uani 1 1 d . . .
N3 N 0.0855(3) 0.4099(3) 0.6087(2) 0.0211(10) Uani 1 1 d . . .
N4 N 0.2353(4) 0.2083(5) 0.5286(4) 0.058(2) Uani 1 1 d . . .
N5 N 0.0000 0.4317(4) 0.3872(6) 0.0146(11) Uani 1 2 d SU . .
N6 N 0.0000 0.5839(5) 0.4875(4) 0.0289(17) Uani 1 2 d S . .
N7 N 0.0000 0.4242(5) 0.7806(4) 0.0326(18) Uani 1 2 d S . .
P1 P 0.0000 1.0213(2) 0.0733(2) 0.0637(10) Uani 1 2 d SD . .
F1 F 0.0000 1.1236(14) 0.1174(15) 0.46(3) Uiso 1 2 d SD . .
F2 F 0.0741(8) 0.9813(9) 0.1163(6) 0.200(6) Uiso 1 1 d D . .
F3 F 0.0000 0.9183(12) 0.0334(12) 0.351(17) Uiso 1 2 d SD . .
F4 F 0.0676(10) 1.0687(11) 0.0266(7) 0.288(8) Uiso 1 1 d D . .
O1 O -0.2015(2) 0.4181(4) 0.3859(3) 0.0527(12) Uani 1 1 d . . .
O2 O -0.1211(3) 0.5411(3) 0.3858(3) 0.0397(10) Uani 1 1 d . . .
O3 O 0.0000 0.7214(4) 0.3768(4) 0.065(3) Uani 1 2 d S . .
H3C H 0.0292 0.7376 0.3454 0.078 Uiso 0.50 1 d PR . .
O4 O 0.0638(8) 0.8220(7) 0.2774(5) 0.056(3) Uani 0.50 1 d P B 1
O5 O -0.3787(8) 0.5268(10) 0.3668(7) 0.073(4) Uani 0.50 1 d P A 2
O6 O -0.3407(6) 0.4557(8) 0.3381(5) 0.048(2) Uani 0.50 1 d P C 1

loop_
_atom_site_aniso_label
_atom_site_aniso_U_11
_atom_site_aniso_U_22
_atom_site_aniso_U_33
_atom_site_aniso_U_23
_atom_site_aniso_U_13
_atom_site_aniso_U_12
Ru1 0.0285(3) 0.0203(3) 0.0116(2) 0.0006(3) 0.000 0.000
Co1 0.0478(6) 0.0198(5) 0.0151(4) -0.0007(6) 0.000 0.000
C1 0.042(4) 0.028(3) 0.061(5) 0.013(4) 0.027(5) 0.007(3)
C2 0.048(4) 0.029(3) 0.089(6) 0.009(3) 0.010(4) -0.002(4)
C3 0.048(4) 0.053(4) 0.029(3) 0.009(3) 0.010(3) 0.020(4)
C4 0.041(4) 0.039(3) 0.038(4) -0.020(3) -0.007(3) 0.009(3)
C5 0.032(3) 0.042(3) 0.024(3) 0.013(2) 0.009(2) 0.009(3)
C6 0.053(6) 0.046(5) 0.169(12) -0.057(7) -0.011(7) 0.013(5)
C7 0.084(8) 0.119(10) 0.043(5) -0.009(5) 0.013(5) 0.070(8)
C8 0.029(3) 0.022(2) 0.035(3) 0.004(3) 0.002(3) -0.004(2)
C9 0.042(4) 0.084(6) 0.023(3) -0.003(3) -0.002(3) -0.035(4)
C10 0.046(4) 0.024(3) 0.052(4) -0.011(3) 0.006(3) -0.011(3)
C11 0.043(5) 0.063(5) 0.040(4) -0.020(3) 0.016(3) -0.025(4)
C12 0.038(4) 0.039(3) 0.026(3) 0.001(2) -0.001(3) -0.008(3)
C13 0.088(8) 0.060(6) 0.092(8) -0.037(5) 0.032(6) -0.041(6)
C14 0.131(13) 0.178(14) 0.048(6) -0.028(7) 0.001(6) -0.121(12)
C15 0.065(5) 0.032(4) 0.065(5) 0.001(3) 0.007(4) -0.016(4)
C16 0.043(3) 0.026(3) 0.030(4) -0.004(2) 0.000(3) -0.008(2)
C17 0.080(10) 0.020(5) 0.114(13) -0.005(6) 0.000 0.000
C18 0.040(3) 0.049(4) 0.017(2) -0.011(3) -0.001(3) -0.001(3)
C19 0.038(5) 0.022(4) 0.016(4) -0.006(3) 0.000 0.000
C20 0.033(4) 0.018(3) 0.017(4) 0.003(3) 0.000 0.000
C21 0.097(10) 0.039(6) 0.041(6) 0.007(4) 0.000 0.000
C22 0.108(19) 0.046(11) 0.46(6) 0.00(2) 0.000 0.000
C23 0.075(11) 0.061(11) 0.079(13) 0.011(11) -0.002(13) 0.002(10)
N1 0.035(3) 0.026(2) 0.021(2) -0.0088(18) -0.002(2) -0.004(2)
N2 0.083(6) 0.088(6) 0.046(4) -0.032(4) 0.016(4) -0.058(5)
N3 0.025(3) 0.018(2) 0.020(2) 0.0017(16) 0.0047(19) 0.0016(18)
N4 0.039(4) 0.056(4) 0.077(5) -0.034(4) -0.010(3) 0.021(3)
N5 0.011(2) 0.031(3) 0.003(2) 0.004(4) 0.000 0.000
N6 0.045(5) 0.028(4) 0.014(4) -0.002(2) 0.000 0.000
N7 0.046(5) 0.029(4) 0.023(4) -0.001(3) 0.000 0.000
P1 0.086(3) 0.0384(16) 0.066(2) 0.0078(14) 0.000 0.000
O1 0.035(2) 0.092(4) 0.031(2) 0.001(3) 0.001(3) -0.006(2)
O2 0.047(2) 0.048(3) 0.0239(17) 0.005(3) -0.003(3) 0.013(2)
O3 0.151(8) 0.019(3) 0.025(4) -0.004(3) 0.000 0.000
O4 0.096(9) 0.031(5) 0.043(5) 0.004(4) 0.013(5) 0.006(6)
O5 0.058(7) 0.056(7) 0.107(13) -0.011(7) 0.011(8) 0.013(6)
O6 0.036(5) 0.047(6) 0.060(6) 0.010(5) -0.001(5) 0.003(5)

loop_
_atom_type_symbol
_atom_type_description
_atom_type_scat_dispersion_real
_atom_type_scat_dispersion_imag
_atom_type_scat_source
C C 0.0033 0.0016 'International Tables Vol C Tables 4.2.6.8 and 6.1.1.4'
H H 0.0000 0.0000 'International Tables Vol C Tables 4.2.6.8 and 6.1.1.4'
N N 0.0061 0.0033 'International Tables Vol C Tables 4.2.6.8 and 6.1.1.4'
O O 0.0106 0.0060 'International Tables Vol C Tables 4.2.6.8 and 6.1.1.4'
F F 0.0171 0.0103 'International Tables Vol C Tables 4.2.6.8 and 6.1.1.4'
P P 0.1023 0.0942 'International Tables Vol C Tables 4.2.6.8 and 6.1.1.4'
Co Co 0.3494 0.9721 'International Tables Vol C Tables 4.2.6.8 and 6.1.1.4'
Ru Ru -1.2594 0.8363 'International Tables Vol C Tables 4.2.6.8 and 6.1.1.4'
S S 0.1246 0.1234 'International Tables Vol C Tables 4.2.6.8 and 6.1.1.4'

loop_
_geom_angle_atom_site_label_1
_geom_angle_atom_site_label_2
_geom_angle_atom_site_label_3
_geom_angle
_geom_angle_site_symmetry_1
_geom_angle_site_symmetry_3
C19 Ru1 C20 180.0(4) . .
C19 Ru1 N3 90.1(2) . 4
C20 Ru1 N3 90.0(2) . 4
C19 Ru1 N3 90.1(2) . .
C20 Ru1 N3 90.0(2) . .
N3 Ru1 N3 91.1(3) 4 .
C19 Ru1 N1 89.8(2) . .
C20 Ru1 N1 90.2(2) . .
N3 Ru1 N1 178.7(2) 4 .
N3 Ru1 N1 90.20(17) . .
C19 Ru1 N1 89.8(2) . 4
C20 Ru1 N1 90.2(2) . 4
N3 Ru1 N1 90.20(17) 4 4
N3 Ru1 N1 178.7(3) . 4
N1 Ru1 N1 88.5(3) . 4
O3 Co1 N5 177.9(3) . .
O3 Co1 N7 87.4(3) . 2_564
N5 Co1 N7 90.5(4) . 2_564
O3 Co1 N6 92.4(3) . .
N5 Co1 N6 89.7(4) . .
N7 Co1 N6 179.9(3) 2_564 .
O3 Co1 O2 104.61(12) . .
N5 Co1 O2 75.40(13) . .
N7 Co1 O2 90.8(2) 2_564 .
N6 Co1 O2 89.3(2) . .
O3 Co1 O2 104.61(13) . 4
N5 Co1 O2 75.40(12) . 4
N7 Co1 O2 90.8(2) 2_564 4
N6 Co1 O2 89.3(2) . 4
O2 Co1 O2 150.8(2) . 4
N3 C1 C2 128.3(8) . .
C1 C2 C4 119.0(8) . .
C5 C3 C4 122.1(7) . .
N4 C4 C3 121.9(8) . .
N4 C4 C2 124.6(8) . .
C3 C4 C2 113.4(7) . .
C3 C5 N3 124.6(6) . .
N1 C8 C10 121.8(7) . .
C12 C9 C11 118.1(8) . .
C8 C10 C11 120.6(7) . .
N2 C11 C10 120.0(9) . .
N2 C11 C9 124.1(9) . .
C10 C11 C9 115.9(7) . .
N1 C12 C9 125.1(7) . .
C16 C15 C17 117.8(8) . .
N5 C16 C15 119.8(7) . .
N5 C16 C18 113.2(5) . .
C15 C16 C18 127.0(7) . .
C15 C17 C15 121.2(11) 4 .
O2 C18 O1 126.5(6) . .
O2 C18 C16 116.8(5) . .
O1 C18 C16 116.8(6) . .
N7 C19 Ru1 178.8(7) . .
N6 C20 Ru1 176.3(7) . .
O4 C22 O4 86(2) . 4
C12 N1 C8 117.5(6) . .
C12 N1 Ru1 121.6(4) . .
C8 N1 Ru1 120.8(5) . .
C11 N2 C13 125.5(10) . .
C11 N2 C14 115.8(11) . .
C13 N2 C14 118.2(9) . .
C1 N3 C5 112.4(6) . .
C1 N3 Ru1 125.8(5) . .
C5 N3 Ru1 121.4(4) . .
C4 N4 C7 121.9(9) . .
C4 N4 C6 120.1(9) . .
C7 N4 C6 117.9(8) . .
C16 N5 C16 123.6(8) 4 .
C16 N5 Co1 117.8(4) 4 .
C16 N5 Co1 117.8(4) . .
C20 N6 Co1 160.5(7) . .
C19 N7 Co1 161.2(7) . 2_565
F4 P1 F4 90.2(12) . 4
F4 P1 F2 84.1(7) . .
F4 P1 F2 174.1(9) 4 .
F4 P1 F2 174.1(9) . 4
F4 P1 F2 84.1(7) 4 4
F2 P1 F2 101.6(10) . 4
F4 P1 F3 94.2(8) . .
F4 P1 F3 94.2(8) 4 .
F2 P1 F3 87.8(6) . .
F2 P1 F3 87.8(6) 4 .
F4 P1 F1 87.8(7) . .
F4 P1 F1 87.8(7) 4 .
F2 P1 F1 90.4(7) . .
F2 P1 F1 90.4(7) 4 .
F3 P1 F1 177.2(14) . .
C18 O2 Co1 116.3(4) . .
C21 O3 Co1 132.9(7) . .

loop_
_geom_bond_atom_site_label_1
_geom_bond_atom_site_label_2
_geom_bond_distance
_geom_bond_site_symmetry_2
Ru1 C19 2.034(9) .
Ru1 C20 2.062(8) .
Ru1 N3 2.077(5) 4
Ru1 N3 2.077(5) .
Ru1 N1 2.112(6) .
Ru1 N1 2.112(5) 4
Co1 O3 2.012(6) .
Co1 N5 2.095(6) .
Co1 N7 2.113(8) 2_564
Co1 N6 2.124(8) .
Co1 O2 2.170(5) .
Co1 O2 2.170(5) 4
C1 N3 1.324(8) .
C1 C2 1.348(11) .
C2 C4 1.408(12) .
C3 C5 1.335(10) .
C3 C4 1.407(11) .
C4 N4 1.340(9) .
C5 N3 1.360(8) .
C6 N4 1.433(14) .
C7 N4 1.431(14) .
C8 N1 1.351(8) .
C8 C10 1.392(9) .
C9 C12 1.377(10) .
C9 C11 1.427(13) .
C10 C11 1.416(12) .
C11 N2 1.337(10) .
C12 N1 1.339(9) .
C13 N2 1.429(15) .
C14 N2 1.532(18) .
C15 C16 1.365(9) .
C15 C17 1.375(11) .
C16 N5 1.315(7) .
C16 C18 1.525(9) .
C17 C15 1.375(11) 4
C18 O2 1.238(8) .
C18 O1 1.259(7) .
C19 N7 1.164(12) .
C20 N6 1.155(10) .
C21 O3 1.379(13) .
C22 O4 1.63(3) .
C22 O4 1.63(3) 4
C23 O5 1.34(2) .
N5 C16 1.315(7) 4
N7 Co1 2.113(8) 2_565
P1 F4 1.655(13) .
P1 F4 1.655(13) 4
P1 F2 1.658(11) .
P1 F2 1.658(11) 4
P1 F3 1.671(13) .
P1 F1 1.707(13) .
